data_2215647
loop_
_publ_author_name
'Doma\'nska-Babul, Wioleta'
'Pikies, Jerzy'
'Chojnacki, Jaroslaw'

_publ_section_title
;
 <i>cis</i>-Dichloridobis(diethylphenylphosphine-\k<i>P</i>)platinum(II)
;
_journal_coeditor_code RZ2163
_journal_issue 10
_journal_name_full 'Acta Crystallographica Section E'
_journal_page_first m2583
_journal_page_last m2583
_journal_paper_doi 10.1107/S1600536807045540
_journal_volume 63
_journal_year 2007
_chemical_formula_iupac '[Pt Cl2 (C10 H15 P)2]'
_chemical_formula_moiety 'C20 H30 Cl2 P2 Pt'
_chemical_formula_sum 'C20 H30 Cl2 P2 Pt'
_chemical_formula_weight 598.37
_chemical_name_systematic
;
<i>cis</i>-Dichloridobis(diethylphenylphosphine-\kP)platinum(II)
;
_space_group_IT_number 14
_symmetry_cell_setting monoclinic
_symmetry_space_group_name_Hall '-P 2ybc'
_symmetry_space_group_name_H-M 'P 1 21/c 1'
_audit_creation_method 'WinGX routine CIF_UPDATE'
_cell_angle_alpha 90
_cell_angle_beta 94.865(3)
_cell_angle_gamma 90
_cell_formula_units_Z 4
_cell_length_a 14.8957(5)
_cell_length_b 9.0402(5)
_cell_length_c 16.3565(5)
_cell_measurement_reflns_used 12825
_cell_measurement_temperature 120(2)
_cell_measurement_theta_max 32.4335
_cell_measurement_theta_min 2.2482
_cell_volume 2194.63(16)
_computing_cell_refinement
;
CrysAlis RED (Oxford Diffraction, 2006)
;
_computing_data_collection
;
CrysAlis CCD (Oxford Diffraction, 2006)
;
_computing_data_reduction
;
CrysAlis RED (Oxford Diffraction, 2006)
;
_computing_molecular_graphics 'ORTEP-3 for Windows (Farrugia, 1997)'
_computing_publication_material 'WinGX (Farrugia, 1999) and PLATON (Spek, 2003)'
_computing_structure_refinement 'SHELXL97 (Sheldrick, 1997)'
_computing_structure_solution 'SHELXS97 (Sheldrick, 1997)'
_diffrn_measured_fraction_theta_full 0.998
_diffrn_measured_fraction_theta_max 0.998
_diffrn_measurement_device_type 'Oxford Diffraction KM-4 CCD'
_diffrn_measurement_method '0.75\% \w'
_diffrn_radiation_monochromator graphite
_diffrn_radiation_type MoK\a
_diffrn_radiation_wavelength 0.71073
_diffrn_reflns_av_R_equivalents 0.0131
_diffrn_reflns_limit_h_max 18
_diffrn_reflns_limit_h_min -17
_diffrn_reflns_limit_k_max 8
_diffrn_reflns_limit_k_min -11
_diffrn_reflns_limit_l_max 19
_diffrn_reflns_limit_l_min -20
_diffrn_reflns_number 9492
_diffrn_reflns_theta_full 26
_diffrn_reflns_theta_max 26
_diffrn_reflns_theta_min 2.5
_exptl_absorpt_coefficient_mu 6.785
_exptl_absorpt_correction_T_max 0.398
_exptl_absorpt_correction_T_min 0.278
_exptl_absorpt_correction_type analytical
_exptl_absorpt_process_details
;
[CrysAlis RED; Oxford Diffraction (2006), Clark & Reid (1995)]
;
_exptl_crystal_colour colourless
_exptl_crystal_density_diffrn 1.811
_exptl_crystal_density_method 'not measured'
_exptl_crystal_description prism
_exptl_crystal_F_000 1168
_exptl_crystal_size_max 0.1634
_exptl_crystal_size_mid 0.1116
_exptl_crystal_size_min 0.0597
_refine_diff_density_max 1.326
_refine_diff_density_min -1.252
_refine_ls_extinction_method none
_refine_ls_goodness_of_fit_ref 1.358
_refine_ls_hydrogen_treatment constr
_refine_ls_matrix_type full
_refine_ls_number_parameters 230
_refine_ls_number_reflns 4301
_refine_ls_number_restraints 0
_refine_ls_restrained_S_all 1.358
_refine_ls_R_factor_gt 0.0248
_refine_ls_shift/su_max 0.003
_refine_ls_structure_factor_coef Fsqd
_refine_ls_weighting_details 'calc w=1/[\s^2^(Fo^2^)+(0.0454P)^2^+6.1376P] where P=(Fo^2^+2Fc^2^)/3'
_refine_ls_weighting_scheme calc
_refine_ls_wR_factor_ref 0.0889
_reflns_number_gt 4145
_reflns_number_total 4301
_reflns_threshold_expression I>2sigma(I)
_cod_data_source_file rz2163.cif
_cod_data_source_block I
_cod_original_sg_symbol_H-M 'P 21/c'
_cod_database_code 2215647
_cod_database_fobs_code 2215647

loop_
_symmetry_equiv_pos_as_xyz
'x, y, z'
'-x, y+1/2, -z+1/2'
'-x, -y, -z'
'x, -y-1/2, z-1/2'

loop_
_atom_site_type_symbol
_atom_site_label
_atom_site_fract_x
_atom_site_fract_y
_atom_site_fract_z
_atom_site_U_iso_or_equiv
_atom_site_adp_type
_atom_site_calc_flag
_atom_site_refinement_flags
_atom_site_occupancy
Pt Pt1 0.251723(11) 0.969895(18) 0.300696(10) 0.01372(9) Uani d . 1
Cl Cl1 0.23065(9) 0.71248(14) 0.29244(8) 0.0258(3) Uani d . 1
Cl Cl2 0.27795(9) 0.93276(16) 0.44366(7) 0.0252(3) Uani d . 1
P P1 0.20696(9) 0.99057(15) 0.16603(8) 0.0161(2) Uani d . 1
P P2 0.29263(8) 1.20887(13) 0.31503(7) 0.0142(2) Uani d . 1
C C1 0.1381(3) 1.1543(6) 0.1407(3) 0.0172(9) Uani d . 1
C C2 0.1664(3) 1.2704(6) 0.0932(3) 0.0211(10) Uani d . 1
H H2 0.2229 1.264 0.0706 0.025 Uiso calc R 1
C C3 0.1137(4) 1.3946(6) 0.0786(3) 0.0255(11) Uani d . 1
H H3 0.1344 1.4734 0.0467 0.031 Uiso calc R 1
C C4 0.0304(4) 1.4047(7) 0.1106(3) 0.0283(12) Uani d . 1
H H4 -0.0058 1.4903 0.1007 0.034 Uiso calc R 1
C C5 0.0006(3) 1.2896(7) 0.1570(3) 0.0277(12) Uani d . 1
H H5 -0.0568 1.2955 0.1781 0.033 Uiso calc R 1
C C6 0.0542(3) 1.1656(6) 0.1728(3) 0.0216(10) Uani d . 1
H H6 0.0338 1.0878 0.2056 0.026 Uiso calc R 1
C C7 0.1319(3) 0.8410(6) 0.1277(3) 0.0246(11) Uani d . 1
H H7A 0.1636 0.7455 0.1371 0.032 Uiso calc R 1
H H7B 0.0784 0.8399 0.1597 0.032 Uiso calc R 1
C C8 0.1001(4) 0.8539(7) 0.0362(3) 0.0300(12) Uani d . 1
H H8A 0.0785 0.9547 0.0243 0.045 Uiso calc R 1
H H8B 0.0511 0.7835 0.0227 0.045 Uiso calc R 1
H H8C 0.1505 0.8318 0.0033 0.045 Uiso calc R 1
C C9 0.2961(4) 0.9903(6) 0.0959(3) 0.0201(10) Uani d . 1
H H9A 0.269 0.9986 0.0387 0.026 Uiso calc R 1
H H9B 0.3357 1.0771 0.1074 0.026 Uiso calc R 1
C C10 0.3520(4) 0.8496(7) 0.1050(4) 0.0295(12) Uani d . 1
H H10A 0.3808 0.8432 0.161 0.044 Uiso calc R 1
H H10B 0.3984 0.8514 0.0659 0.044 Uiso calc R 1
H H10C 0.3128 0.7636 0.0938 0.044 Uiso calc R 1
C C11 0.3676(3) 1.2696(5) 0.2393(3) 0.0152(9) Uani d . 1
C C12 0.3512(3) 1.3932(6) 0.1890(3) 0.0187(9) Uani d . 1
H H12 0.2988 1.4515 0.1938 0.022 Uiso calc R 1
C C13 0.4116(4) 1.4313(6) 0.1317(3) 0.0235(10) Uani d . 1
H H13 0.3987 1.5126 0.0959 0.028 Uiso calc R 1
C C14 0.4902(3) 1.3512(6) 0.1268(3) 0.0250(11) Uani d . 1
H H14 0.5311 1.3776 0.0878 0.03 Uiso calc R 1
C C15 0.5094(3) 1.2316(6) 0.1794(3) 0.0233(10) Uani d . 1
H H15 0.5646 1.1795 0.1779 0.028 Uiso calc R 1
C C16 0.4478(3) 1.1887(6) 0.2339(3) 0.0205(10) Uani d . 1
H H16 0.4597 1.1044 0.2677 0.025 Uiso calc R 1
C C17 0.2020(3) 1.3438(5) 0.3135(3) 0.0175(9) Uani d . 1
H H17A 0.2277 1.4422 0.3282 0.023 Uiso calc R 1
H H17B 0.1721 1.3503 0.2572 0.023 Uiso calc R 1
C C18 0.1314(4) 1.3038(7) 0.3732(3) 0.0274(12) Uani d . 1
H H18A 0.1015 1.2111 0.3557 0.041 Uiso calc R 1
H H18B 0.0866 1.3831 0.3734 0.041 Uiso calc R 1
H H18C 0.1612 1.2917 0.4286 0.041 Uiso calc R 1
C C19 0.3615(3) 1.2459(6) 0.4116(3) 0.0194(10) Uani d . 1
H H19A 0.324 1.2295 0.4579 0.025 Uiso calc R 1
H H19B 0.4117 1.1739 0.4171 0.025 Uiso calc R 1
C C20 0.4005(4) 1.4016(6) 0.4183(3) 0.0251(11) Uani d . 1
H H20A 0.4417 1.4165 0.3753 0.038 Uiso calc R 1
H H20B 0.4335 1.4144 0.4723 0.038 Uiso calc R 1
H H20C 0.3515 1.4741 0.4116 0.038 Uiso calc R 1

loop_
_atom_site_aniso_label
_atom_site_aniso_U_11
_atom_site_aniso_U_22
_atom_site_aniso_U_33
_atom_site_aniso_U_12
_atom_site_aniso_U_13
_atom_site_aniso_U_23
Pt1 0.01339(12) 0.01029(13) 0.01751(13) 0.00008(6) 0.00151(8) 0.00160(6)
Cl1 0.0306(6) 0.0100(5) 0.0368(7) -0.0006(5) 0.0024(5) 0.0022(5)
Cl2 0.0323(6) 0.0244(6) 0.0186(6) -0.0026(5) -0.0003(5) 0.0078(5)
P1 0.0162(6) 0.0141(5) 0.0176(6) -0.0015(5) -0.0002(5) -0.0014(5)
P2 0.0155(5) 0.0109(5) 0.0162(5) -0.0012(4) 0.0015(4) 0.0004(4)
C1 0.014(2) 0.020(3) 0.017(2) 0.0010(18) -0.0018(17) -0.0036(19)
C2 0.023(2) 0.024(3) 0.016(2) -0.001(2) 0.0022(18) -0.001(2)
C3 0.033(3) 0.023(3) 0.020(2) 0.004(2) -0.002(2) -0.001(2)
C4 0.030(3) 0.029(3) 0.025(3) 0.014(2) -0.006(2) -0.004(2)
C5 0.018(2) 0.038(3) 0.026(3) 0.008(2) -0.002(2) -0.007(2)
C6 0.017(2) 0.027(3) 0.021(2) -0.002(2) 0.0008(18) -0.004(2)
C7 0.019(2) 0.021(3) 0.032(3) -0.004(2) -0.001(2) -0.005(2)
C8 0.027(3) 0.031(3) 0.031(3) -0.005(2) -0.004(2) -0.010(2)
C9 0.019(2) 0.022(2) 0.019(2) 0.001(2) 0.0013(19) -0.005(2)
C10 0.027(3) 0.029(3) 0.033(3) 0.009(2) 0.007(2) -0.006(2)
C11 0.012(2) 0.016(2) 0.018(2) -0.0026(17) 0.0007(16) -0.0025(18)
C12 0.017(2) 0.019(2) 0.020(2) -0.0029(18) 0.0009(18) -0.0012(19)
C13 0.025(3) 0.022(2) 0.023(2) -0.007(2) 0.002(2) 0.004(2)
C14 0.023(2) 0.029(3) 0.025(2) -0.008(2) 0.008(2) -0.005(2)
C15 0.015(2) 0.024(3) 0.031(3) -0.001(2) 0.0034(19) -0.006(2)
C16 0.020(2) 0.017(2) 0.024(2) 0.0005(19) 0.0007(19) -0.001(2)
C17 0.019(2) 0.012(2) 0.021(2) 0.0048(18) 0.0011(18) 0.0007(18)
C18 0.024(3) 0.034(3) 0.026(3) 0.006(2) 0.011(2) 0.003(2)
C19 0.017(2) 0.022(3) 0.018(2) -0.0030(19) -0.0016(17) -0.0003(19)
C20 0.025(3) 0.027(3) 0.023(2) -0.005(2) 0.000(2) -0.005(2)

loop_
_atom_type_symbol
_atom_type_description
_atom_type_scat_dispersion_real
_atom_type_scat_dispersion_imag
_atom_type_scat_source
C C 0.0033 0.0016 'International Tables Vol C Tables 4.2.6.8 and 6.1.1.4'
H H 0 0 'International Tables Vol C Tables 4.2.6.8 and 6.1.1.4'
P P 0.1023 0.0942 'International Tables Vol C Tables 4.2.6.8 and 6.1.1.4'
Cl Cl 0.1484 0.1585 'International Tables Vol C Tables 4.2.6.8 and 6.1.1.4'
Pt Pt -1.7033 8.3905 'International Tables Vol C Tables 4.2.6.8 and 6.1.1.4'

loop_
_geom_angle_atom_site_label_1
_geom_angle_atom_site_label_2
_geom_angle_atom_site_label_3
_geom_angle
P2 Pt1 P1 94.43(4)
P2 Pt1 Cl1 171.72(4)
P1 Pt1 Cl1 89.94(5)
P2 Pt1 Cl2 90.73(5)
P1 Pt1 Cl2 171.70(5)
Cl1 Pt1 Cl2 85.77(5)
C9 P1 C1 106.4(2)
C9 P1 C7 103.8(2)
C1 P1 C7 101.9(2)
C9 P1 Pt1 116.29(18)
C1 P1 Pt1 113.72(16)
C7 P1 Pt1 113.26(19)
C17 P2 C11 106.6(2)
C17 P2 C19 104.4(2)
C11 P2 C19 101.5(2)
C17 P2 Pt1 116.61(16)
C11 P2 Pt1 113.22(16)
C19 P2 Pt1 112.99(17)
C2 C1 C6 118.4(5)
C2 C1 P1 123.1(4)
C6 C1 P1 118.4(4)
C3 C2 C1 121.1(5)
C3 C2 H2 119.5
C1 C2 H2 119.5
C2 C3 C4 120.1(5)
C2 C3 H3 120
C4 C3 H3 120
C5 C4 C3 119.7(5)
C5 C4 H4 120.1
C3 C4 H4 120.1
C4 C5 C6 120.2(5)
C4 C5 H5 119.9
C6 C5 H5 119.9
C5 C6 C1 120.5(5)
C5 C6 H6 119.8
C1 C6 H6 119.8
C8 C7 P1 114.0(4)
C8 C7 H7A 108.8
P1 C7 H7A 108.8
C8 C7 H7B 108.8
P1 C7 H7B 108.8
H7A C7 H7B 107.6
C7 C8 H8A 109.5
C7 C8 H8B 109.5
H8A C8 H8B 109.5
C7 C8 H8C 109.5
H8A C8 H8C 109.5
H8B C8 H8C 109.5
C10 C9 P1 111.1(4)
C10 C9 H9A 109.4
P1 C9 H9A 109.4
C10 C9 H9B 109.4
P1 C9 H9B 109.4
H9A C9 H9B 108
C9 C10 H10A 109.5
C9 C10 H10B 109.5
H10A C10 H10B 109.5
C9 C10 H10C 109.5
H10A C10 H10C 109.5
H10B C10 H10C 109.5
C12 C11 C16 119.0(4)
C12 C11 P2 123.7(4)
C16 C11 P2 117.3(4)
C13 C12 C11 120.1(5)
C13 C12 H12 120
C11 C12 H12 120
C14 C13 C12 120.4(5)
C14 C13 H13 119.8
C12 C13 H13 119.8
C13 C14 C15 120.0(5)
C13 C14 H14 120
C15 C14 H14 120
C16 C15 C14 120.0(5)
C16 C15 H15 120
C14 C15 H15 120
C15 C16 C11 120.4(5)
C15 C16 H16 119.8
C11 C16 H16 119.8
C18 C17 P2 112.3(3)
C18 C17 H17A 109.1
P2 C17 H17A 109.1
C18 C17 H17B 109.1
P2 C17 H17B 109.1
H17A C17 H17B 107.9
C17 C18 H18A 109.5
C17 C18 H18B 109.5
H18A C18 H18B 109.5
C17 C18 H18C 109.5
H18A C18 H18C 109.5
H18B C18 H18C 109.5
C20 C19 P2 114.3(4)
C20 C19 H19A 108.7
P2 C19 H19A 108.7
C20 C19 H19B 108.7
P2 C19 H19B 108.7
H19A C19 H19B 107.6
C19 C20 H20A 109.5
C19 C20 H20B 109.5
H20A C20 H20B 109.5
C19 C20 H20C 109.5
H20A C20 H20C 109.5
H20B C20 H20C 109.5

loop_
_geom_bond_atom_site_label_1
_geom_bond_atom_site_label_2
_geom_bond_distance
Pt1 P2 2.2515(12)
Pt1 P1 2.2544(13)
Pt1 Cl1 2.3505(12)
Pt1 Cl2 2.3619(12)
P1 C9 1.828(5)
P1 C1 1.828(5)
P1 C7 1.831(5)
P2 C17 1.818(5)
P2 C11 1.822(5)
P2 C19 1.840(5)
C1 C2 1.392(7)
C1 C6 1.400(7)
C2 C3 1.379(8)
C2 H2 0.95
C3 C4 1.390(8)
C3 H3 0.95
C4 C5 1.383(9)
C4 H4 0.95
C5 C6 1.388(8)
C5 H5 0.95
C6 H6 0.95
C7 C8 1.535(8)
C7 H7A 0.99
C7 H7B 0.99
C8 H8A 0.98
C8 H8B 0.98
C8 H8C 0.98
C9 C10 1.520(7)
C9 H9A 0.99
C9 H9B 0.99
C10 H10A 0.98
C10 H10B 0.98
C10 H10C 0.98
C11 C12 1.397(7)
C11 C16 1.409(7)
C12 C13 1.396(7)
C12 H12 0.95
C13 C14 1.385(8)
C13 H13 0.95
C14 C15 1.395(8)
C14 H14 0.95
C15 C16 1.387(7)
C15 H15 0.95
C16 H16 0.95
C17 C18 1.537(7)
C17 H17A 0.99
C17 H17B 0.99
C18 H18A 0.98
C18 H18B 0.98
C18 H18C 0.98
C19 C20 1.523(7)
C19 H19A 0.99
C19 H19B 0.99
C20 H20A 0.98
C20 H20B 0.98
C20 H20C 0.98

loop_
_geom_hbond_atom_site_label_D
_geom_hbond_atom_site_label_H
_geom_hbond_atom_site_label_A
_geom_hbond_site_symmetry_A
_geom_hbond_distance_DH
_geom_hbond_distance_HA
_geom_hbond_distance_DA
_geom_hbond_angle_DHA
_geom_hbond_publ_flag
C7 H7A Cl1 . 0.99 2.67 3.178(5) 112 yes
C19 H19A Cl2 . 0.99 2.77 3.155(5) 103 yes
C5 H5 Cl1 2_555 0.95 2.78 3.677(5) 158 yes
C17 H17A Cl1 1_565 0.99 2.51 3.382(5) 146 yes

loop_
_geom_torsion_atom_site_label_1
_geom_torsion_atom_site_label_2
_geom_torsion_atom_site_label_3
_geom_torsion_atom_site_label_4
_geom_torsion
_geom_torsion_publ_flag
Cl1 Pt1 P1 C1 141.79(18) no
Cl1 Pt1 P1 C7 26.11(18) no
Cl1 Pt1 P1 C9 -94.1(2) no
P2 Pt1 P1 C1 -45.25(18) no
P2 Pt1 P1 C7 -160.93(18) no
P2 Pt1 P1 C9 78.9(2) no
Cl2 Pt1 P2 C11 135.17(17) no
Cl2 Pt1 P2 C17 -100.55(18) no
Cl2 Pt1 P2 C19 20.46(17) no
P1 Pt1 P2 C11 -51.34(17) no
P1 Pt1 P2 C17 72.95(18) no
P1 Pt1 P2 C19 -166.05(17) no
Pt1 P1 C1 C2 113.7(4) no
Pt1 P1 C1 C6 -64.1(4) no
C7 P1 C1 C2 -124.1(4) no
C7 P1 C1 C6 58.2(4) no
C9 P1 C1 C2 -15.6(5) no
C9 P1 C1 C6 166.6(4) no
Pt1 P1 C7 C8 179.5(3) no
C1 P1 C7 C8 57.0(4) no
C9 P1 C7 C8 -53.4(4) no
Pt1 P1 C9 C10 58.3(4) no
C1 P1 C9 C10 -173.8(4) no
C7 P1 C9 C10 -66.8(4) no
Pt1 P2 C11 C12 126.5(4) no
Pt1 P2 C11 C16 -55.6(4) no
C17 P2 C11 C12 -3.0(5) no
C17 P2 C11 C16 174.8(4) no
C19 P2 C11 C12 -112.1(4) no
C19 P2 C11 C16 65.8(4) no
Pt1 P2 C17 C18 50.7(4) no
C11 P2 C17 C18 178.3(3) no
C19 P2 C17 C18 -74.8(4) no
Pt1 P2 C19 C20 172.4(3) no
C11 P2 C19 C20 50.8(4) no
C17 P2 C19 C20 -59.9(4) no
P1 C1 C2 C3 -177.3(4) no
C6 C1 C2 C3 0.5(7) no
P1 C1 C6 C5 178.3(4) no
C2 C1 C6 C5 0.4(7) no
C1 C2 C3 C4 -0.7(8) no
C2 C3 C4 C5 -0.1(8) no
C3 C4 C5 C6 1.1(8) no
C4 C5 C6 C1 -1.2(8) no
P2 C11 C12 C13 -179.2(4) no
C16 C11 C12 C13 3.0(7) no
P2 C11 C16 C15 -178.0(4) no
C12 C11 C16 C15 0.0(7) no
C11 C12 C13 C14 -3.1(8) no
C12 C13 C14 C15 0.1(8) no
C13 C14 C15 C16 2.9(8) no
C14 C15 C16 C11 -2.9(8) no
